data_7247361
loop_
_publ_author_name
'Windsor, Hunter J.'
'Kepert, Cameron J.'
'Macreadie, Lauren K.'

_publ_section_title
;
 Spontaneous resolution of two chiral metal--organic frameworks through
 local geometric and lattice frustration effects
;
_journal_issue 38
_journal_name_full CrystEngComm
_journal_page_first 5428
_journal_page_last 5435
_journal_paper_doi 10.1039/D3CE00784G
_journal_volume 25
_journal_year 2023
_chemical_absolute_configuration ad
_chemical_formula_moiety 'C10 H13 Cd N O5'
_chemical_formula_sum 'C10 H13 Cd N O5'
_chemical_formula_weight 339.61
_space_group_crystal_system hexagonal
_space_group_IT_number 170
_space_group_name_Hall 'P 65'
_space_group_name_H-M_alt 'P 65'
_atom_sites_solution_hydrogens geom
_atom_sites_solution_primary direct
_atom_sites_solution_secondary difmap
_audit_creation_date 2022-04-15
_audit_creation_method
;
Olex2 1.5
(compiled 2021.12.09 svn.r5202d8cf for OlexSys, GUI svn.r6439)
;
_audit_update_record
;
2022-04-16 deposited with the CCDC.	2023-09-07 downloaded from the CCDC.
;
_cell_angle_alpha 90
_cell_angle_beta 90
_cell_angle_gamma 120
_cell_formula_units_Z 6
_cell_length_a 9.3938(3)
_cell_length_b 9.3938(3)
_cell_length_c 22.5064(8)
_cell_measurement_reflns_used 8860
_cell_measurement_temperature 100.02
_cell_measurement_theta_max 33.13
_cell_measurement_theta_min 2.50
_cell_volume 1719.96(10)
_computing_cell_refinement 'Bruker SAINT'
_computing_data_collection 'Bruker APEX2'
_computing_data_reduction 'Bruker SAINT'
_computing_molecular_graphics 'Olex2 1.5 (Dolomanov et al., 2009)'
_computing_publication_material 'Olex2 1.5 (Dolomanov et al., 2009)'
_computing_structure_refinement 'SHELXL 2018/3 (Sheldrick, 2015)'
_computing_structure_solution 'SHELXT 2018/2 (Sheldrick, 2018)'
_diffrn_ambient_temperature 100.02
_diffrn_measured_fraction_theta_full 1.000
_diffrn_measured_fraction_theta_max 0.997
_diffrn_measurement_device_type 'Bruker APEX-II CCD'
_diffrn_measurement_method '\f and \w scans'
_diffrn_radiation_type MoK\a
_diffrn_radiation_wavelength 0.71073
_diffrn_reflns_av_R_equivalents 0.0447
_diffrn_reflns_av_unetI/netI 0.0606
_diffrn_reflns_Laue_measured_fraction_full 1.000
_diffrn_reflns_Laue_measured_fraction_max 0.997
_diffrn_reflns_limit_h_max 13
_diffrn_reflns_limit_h_min -14
_diffrn_reflns_limit_k_max 13
_diffrn_reflns_limit_k_min -9
_diffrn_reflns_limit_l_max 34
_diffrn_reflns_limit_l_min -34
_diffrn_reflns_number 14182
_diffrn_reflns_point_group_measured_fraction_full 0.996
_diffrn_reflns_point_group_measured_fraction_max 0.988
_diffrn_reflns_theta_full 25.242
_diffrn_reflns_theta_max 33.144
_diffrn_reflns_theta_min 2.504
_diffrn_source 'FR591 rotating anode'
_diffrn_standards_number 0
_exptl_absorpt_coefficient_mu 1.913
_exptl_absorpt_correction_T_max 0.7465
_exptl_absorpt_correction_T_min 0.5385
_exptl_absorpt_correction_type multi-scan
_exptl_absorpt_process_details
;
SADABS-2014/5 (Bruker,2014/5) was used for absorption correction.
wR2(int) was 0.1355 before and 0.0788 after correction.
The Ratio of minimum to maximum transmission is 0.7214.
The \l/2 correction factor is 0.00150.
;
_exptl_crystal_colour colourless
_exptl_crystal_density_diffrn 1.967
_exptl_crystal_description prism
_exptl_crystal_F_000 1008
_exptl_crystal_size_max 0.25
_exptl_crystal_size_mid 0.09
_exptl_crystal_size_min 0.03
_refine_diff_density_max 0.599
_refine_diff_density_min -0.527
_refine_diff_density_rms 0.092
_refine_ls_abs_structure_details
;
 Flack x determined using 1652 quotients [(I+)-(I-)]/[(I+)+(I-)]
 (Parsons, Flack and Wagner, Acta Cryst. B69 (2013) 249-259).
;
_refine_ls_abs_structure_Flack -0.06(2)
_refine_ls_extinction_method none
_refine_ls_goodness_of_fit_ref 1.027
_refine_ls_hydrogen_treatment constr
_refine_ls_matrix_type full
_refine_ls_number_parameters 166
_refine_ls_number_reflns 4334
_refine_ls_number_restraints 67
_refine_ls_restrained_S_all 1.032
_refine_ls_R_factor_all 0.0312
_refine_ls_R_factor_gt 0.0277
_refine_ls_shift/su_max 0.000
_refine_ls_shift/su_mean 0.000
_refine_ls_structure_factor_coef Fsqd
_refine_ls_weighting_details 'w=1/[\s^2^(Fo^2^)+0.1434P] where P=(Fo^2^+2Fc^2^)/3'
_refine_ls_weighting_scheme calc
_refine_ls_wR_factor_gt 0.0465
_refine_ls_wR_factor_ref 0.0474
_reflns_Friedel_coverage 0.939
_reflns_Friedel_fraction_full 0.991
_reflns_Friedel_fraction_max 0.978
_reflns_number_gt 4014
_reflns_number_total 4334
_reflns_threshold_expression 'I > 2\s(I)'
_cod_data_source_file d3ce00784g1.cif
_cod_data_source_block s2532_2
_cod_depositor_comments 'Adding full bibliography for 7247360--7247362.cif.'
_cod_original_cell_volume 1719.96(13)
_cod_database_code 7247361
_shelx_shelxl_version_number 2018/3
_shelx_space_group_comment
;
The symmetry employed for this shelxl refinement is uniquely defined
by the following loop, which should always be used as a source of
symmetry information in preference to the above space-group names.
They are only intended as comments.
;
_olex2_refinement_description
;
1. Fixed Uiso
 At 1.2 times of:
  All C(H) groups, All C(H,H) groups
 At 1.5 times of:
  All C(H,H,H) groups
2. Restrained distances
 C4B-C2 \\sim C4A-C2 \\sim C6-C4B \\sim C6-C4A \\sim C6-C5A \\sim C6-C5B \\sim
C6-C3A \\sim C6-C3B \\sim C3B-
 C2 \\sim C3A-C2 \\sim C5B-C2 \\sim C5A-C2
 with sigma of 0.02
3. Uiso/Uaniso restraints and constraints
Uanis(C5A) = Uanis(C5B)
Uanis(C3B) = Uanis(C3A)
Uanis(C4A) = Uanis(C4B)
4. Others
 Sof(C5B)=Sof(H5BA)=Sof(H5BB)=Sof(C4B)=Sof(H4BA)=Sof(H4BB)=Sof(C3B)=Sof(H3BA)=
 Sof(H3BB)=1-FVAR(1)
 Sof(C5A)=Sof(H5AA)=Sof(H5AB)=Sof(C4A)=Sof(H4AA)=Sof(H4AB)=Sof(C3A)=Sof(H3AA)=
 Sof(H3AB)=FVAR(1)
5.a Secondary CH2 refined with riding coordinates:
 C5A(H5AA,H5AB), C4A(H4AA,H4AB), C3A(H3AA,H3AB), C5B(H5BA,H5BB), C4B(H4BA,
 H4BB), C3B(H3BA,H3BB)
5.b Aromatic/amide H refined with riding coordinates:
 C8(H8)
5.c Idealised Me refined as rotating group:
 C9(H9A,H9B,H9C), C10(H10A,H10B,H10C)
;
_olex2_submission_special_instructions 'No special instructions were received'

loop_
_space_group_symop_operation_xyz
'x, y, z'
'-y, x-y, z+2/3'
'-x+y, -x, z+1/3'
'-x, -y, z+1/2'
'y, -x+y, z+1/6'
'x-y, x, z+5/6'

loop_
_atom_site_label
_atom_site_type_symbol
_atom_site_fract_x
_atom_site_fract_y
_atom_site_fract_z
_atom_site_U_iso_or_equiv
_atom_site_adp_type
_atom_site_occupancy
_atom_site_site_symmetry_order
_atom_site_calc_flag
_atom_site_refinement_flags_posn
_atom_site_refinement_flags_adp
_atom_site_refinement_flags_occupancy
_atom_site_disorder_assembly
_atom_site_disorder_group
Cd1 Cd 0.00020(2) 0.16143(2) 0.57779(2) 0.00835(5) Uani 1 1 d . . . . .
O4 O 0.6817(3) 0.6081(3) 0.29783(8) 0.0155(5) Uani 1 1 d . . . . .
O1 O 0.1966(3) 0.3312(3) 0.51881(8) 0.0187(5) Uani 1 1 d . . . . .
O3 O 0.6654(3) 0.8163(3) 0.33626(7) 0.0127(4) Uani 1 1 d . . . . .
O5 O -0.2101(3) -0.0955(3) 0.58833(8) 0.0146(4) Uani 1 1 d . . . . .
O2 O 0.1005(3) 0.1295(3) 0.45078(10) 0.0161(4) Uani 1 1 d . . . . .
N1 N -0.3769(4) -0.3184(4) 0.64327(11) 0.0159(5) Uani 1 1 d . . . . .
C7 C 0.6212(4) 0.6654(4) 0.33406(10) 0.0111(5) Uani 1 1 d . . . . .
C9 C -0.4936(5) -0.4013(5) 0.59517(15) 0.0238(8) Uani 1 1 d . . . . .
H9A H -0.461911 -0.328596 0.560513 0.036 Uiso 1 1 calc R U . . .
H9B H -0.604042 -0.428678 0.608156 0.036 Uiso 1 1 calc R U . . .
H9C H -0.493410 -0.502355 0.584531 0.036 Uiso 1 1 calc R U . . .
C8 C -0.2451(4) -0.1735(4) 0.63593(12) 0.0131(6) Uani 1 1 d . . . . .
H8 H -0.172713 -0.125725 0.668694 0.016 Uiso 1 1 calc R U . . .
C2 C 0.3244(4) 0.3938(4) 0.42551(10) 0.0115(5) Uani 1 1 d D . . . .
C1 C 0.1961(4) 0.2750(4) 0.46763(11) 0.0119(5) Uani 1 1 d . . . . .
C6 C 0.4873(4) 0.5453(4) 0.37465(10) 0.0117(5) Uani 1 1 d D . . . .
C10 C -0.4142(6) -0.4049(6) 0.70030(16) 0.0306(9) Uani 1 1 d . . . . .
H10A H -0.520896 -0.424413 0.714762 0.046 Uiso 1 1 calc R U . . .
H10B H -0.328597 -0.337836 0.729203 0.046 Uiso 1 1 calc R U . . .
H10C H -0.418083 -0.510376 0.695077 0.046 Uiso 1 1 calc R U . . .
C5A C 0.3534(8) 0.5679(7) 0.4079(3) 0.0241(12) Uani 0.761(12) 1 d D . P A 1
H5AA H 0.267862 0.569533 0.382766 0.029 Uiso 0.761(12) 1 calc R U P A 1
H5AB H 0.393549 0.651359 0.439929 0.029 Uiso 0.761(12) 1 calc R U P A 1
C4A C 0.5120(7) 0.4745(11) 0.4330(3) 0.034(2) Uani 0.761(12) 1 d D . P A 1
H4AA H 0.558134 0.400537 0.428998 0.041 Uiso 0.761(12) 1 calc R U P A 1
H4AB H 0.560698 0.553026 0.466391 0.041 Uiso 0.761(12) 1 calc R U P A 1
C3A C 0.3493(8) 0.3701(7) 0.3585(2) 0.0243(14) Uani 0.761(12) 1 d D . P A 1
H3AA H 0.384793 0.289361 0.349479 0.029 Uiso 0.761(12) 1 calc R U P A 1
H3AB H 0.263714 0.362876 0.331004 0.029 Uiso 0.761(12) 1 calc R U P A 1
C5B C 0.325(2) 0.532(3) 0.3899(9) 0.0241(12) Uani 0.239(12) 1 d D . P A 2
H5BA H 0.244041 0.497550 0.357152 0.029 Uiso 0.239(12) 1 calc R U P A 2
H5BB H 0.331091 0.624123 0.413533 0.029 Uiso 0.239(12) 1 calc R U P A 2
C4B C 0.501(2) 0.526(3) 0.4428(7) 0.034(2) Uani 0.239(12) 1 d D . P A 2
H4BA H 0.574819 0.485236 0.455371 0.041 Uiso 0.239(12) 1 calc R U P A 2
H4BB H 0.510550 0.617180 0.467885 0.041 Uiso 0.239(12) 1 calc R U P A 2
C3B C 0.400(3) 0.3544(18) 0.3729(7) 0.0243(14) Uani 0.239(12) 1 d D . P A 2
H3BA H 0.326753 0.300572 0.338630 0.029 Uiso 0.239(12) 1 calc R U P A 2
H3BB H 0.469942 0.305896 0.382641 0.029 Uiso 0.239(12) 1 calc R U P A 2

loop_
_atom_site_aniso_label
_atom_site_aniso_U_11
_atom_site_aniso_U_22
_atom_site_aniso_U_33
_atom_site_aniso_U_23
_atom_site_aniso_U_13
_atom_site_aniso_U_12
Cd1 0.00882(9) 0.00778(9) 0.00706(6) 0.00004(6) 0.00129(6) 0.00311(8)
O4 0.0188(12) 0.0143(12) 0.0120(8) 0.0005(7) 0.0059(7) 0.0072(10)
O1 0.0156(12) 0.0219(13) 0.0104(8) 0.0024(8) 0.0032(7) 0.0033(11)
O3 0.0129(11) 0.0136(11) 0.0084(8) 0.0027(7) -0.0001(6) 0.0041(9)
O5 0.0125(11) 0.0112(11) 0.0159(9) 0.0039(7) -0.0008(7) 0.0028(9)
O2 0.0102(11) 0.0111(11) 0.0249(10) 0.0028(8) 0.0002(8) 0.0038(9)
N1 0.0147(14) 0.0146(14) 0.0168(10) 0.0043(9) 0.0037(9) 0.0060(12)
C7 0.0094(13) 0.0139(14) 0.0064(9) -0.0001(9) -0.0003(8) 0.0031(11)
C9 0.0197(19) 0.0145(17) 0.0272(14) -0.0032(12) -0.0016(12) 0.0011(15)
C8 0.0145(15) 0.0132(15) 0.0123(10) 0.0009(9) 0.0008(9) 0.0073(13)
C2 0.0104(14) 0.0122(14) 0.0078(9) 0.0004(8) 0.0019(8) 0.0026(12)
C1 0.0094(14) 0.0126(14) 0.0133(10) 0.0040(9) 0.0018(9) 0.0051(12)
C6 0.0118(14) 0.0123(14) 0.0060(9) 0.0015(8) 0.0024(9) 0.0023(12)
C10 0.034(2) 0.030(2) 0.0255(15) 0.0159(14) 0.0118(14) 0.0138(19)
C5A 0.028(3) 0.016(3) 0.029(3) 0.010(2) 0.019(2) 0.012(2)
C4A 0.010(2) 0.064(5) 0.022(2) 0.027(3) 0.0066(16) 0.013(3)
C3A 0.024(3) 0.018(2) 0.0129(19) -0.0027(15) 0.0072(17) -0.003(2)
C5B 0.028(3) 0.016(3) 0.029(3) 0.010(2) 0.019(2) 0.012(2)
C4B 0.010(2) 0.064(5) 0.022(2) 0.027(3) 0.0066(16) 0.013(3)
C3B 0.024(3) 0.018(2) 0.0129(19) -0.0027(15) 0.0072(17) -0.003(2)

loop_
_atom_type_symbol
_atom_type_description
_atom_type_scat_dispersion_real
_atom_type_scat_dispersion_imag
_atom_type_scat_source
C C 0.0033 0.0016 'International Tables Vol C Tables 4.2.6.8 and 6.1.1.4'
H H 0.0000 0.0000 'International Tables Vol C Tables 4.2.6.8 and 6.1.1.4'
Cd Cd -0.8075 1.2024 'International Tables Vol C Tables 4.2.6.8 and 6.1.1.4'
N N 0.0061 0.0033 'International Tables Vol C Tables 4.2.6.8 and 6.1.1.4'
O O 0.0106 0.0060 'International Tables Vol C Tables 4.2.6.8 and 6.1.1.4'

loop_
_geom_angle_atom_site_label_1
_geom_angle_atom_site_label_2
_geom_angle_atom_site_label_3
_geom_angle
_geom_angle_site_symmetry_1
_geom_angle_site_symmetry_3
_geom_angle_publ_flag
O4 Cd1 O3 87.15(8) 3_565 5_455 ?
O4 Cd1 O3 54.03(8) 3_565 3_565 ?
O4 Cd1 O2 124.13(8) 3_565 5 ?
O4 Cd1 C7 26.91(9) 3_565 3_565 ?
O1 Cd1 O4 105.63(10) . 3_565 ?
O1 Cd1 O3 86.02(8) . 5_455 ?
O1 Cd1 O3 91.69(8) . 3_565 ?
O1 Cd1 O5 145.03(8) . . ?
O1 Cd1 O2 98.53(9) . 5 ?
O1 Cd1 C7 98.34(9) . 3_565 ?
O3 Cd1 O3 138.91(8) 5_455 3_565 ?
O3 Cd1 C7 112.74(8) 5_455 3_565 ?
O3 Cd1 C7 27.19(8) 3_565 3_565 ?
O5 Cd1 O4 104.67(9) . 3_565 ?
O5 Cd1 O3 78.43(8) . 5_455 ?
O5 Cd1 O3 120.43(7) . 3_565 ?
O5 Cd1 O2 78.26(9) . 5 ?
O5 Cd1 C7 116.53(8) . 3_565 ?
O2 Cd1 O3 144.88(8) 5 5_455 ?
O2 Cd1 O3 76.04(8) 5 3_565 ?
O2 Cd1 C7 101.09(9) 5 3_565 ?
C7 O4 Cd1 98.7(2) . 2_664 ?
C1 O1 Cd1 115.0(2) . . ?
Cd1 O3 Cd1 109.51(9) 6_664 2_664 ?
C7 O3 Cd1 124.33(17) . 6_664 ?
C7 O3 Cd1 84.26(16) . 2_664 ?
C8 O5 Cd1 123.8(2) . . ?
C1 O2 Cd1 132.8(2) . 6_554 ?
C9 N1 C10 116.5(3) . . ?
C8 N1 C9 121.8(3) . . ?
C8 N1 C10 121.6(3) . . ?
O4 C7 Cd1 54.40(15) . 2_664 ?
O4 C7 O3 122.7(3) . . ?
O4 C7 C6 117.3(3) . . ?
O3 C7 Cd1 68.54(15) . 2_664 ?
O3 C7 C6 120.0(3) . . ?
C6 C7 Cd1 169.31(19) . 2_664 ?
N1 C9 H9A 109.5 . . ?
N1 C9 H9B 109.5 . . ?
N1 C9 H9C 109.5 . . ?
H9A C9 H9B 109.5 . . ?
H9A C9 H9C 109.5 . . ?
H9B C9 H9C 109.5 . . ?
O5 C8 N1 123.5(3) . . ?
O5 C8 H8 118.2 . . ?
N1 C8 H8 118.2 . . ?
C1 C2 C5A 126.2(3) . . ?
C1 C2 C4A 126.4(3) . . ?
C1 C2 C3A 128.8(3) . . ?
C1 C2 C5B 128.6(7) . . ?
C1 C2 C4B 125.4(6) . . ?
C1 C2 C3B 127.7(6) . . ?
C4A C2 C5A 87.4(4) . . ?
C4A C2 C3A 87.7(3) . . ?
C3A C2 C5A 86.8(3) . . ?
C5B C2 C4B 84.3(12) . . ?
C3B C2 C5B 89.8(10) . . ?
C3B C2 C4B 87.0(11) . . ?
O1 C1 C2 115.5(3) . . ?
O2 C1 O1 125.3(3) . . ?
O2 C1 C2 119.2(2) . . ?
C7 C6 C5A 127.9(3) . . ?
C7 C6 C4A 126.2(3) . . ?
C7 C6 C3A 126.6(3) . . ?
C7 C6 C5B 129.1(7) . . ?
C7 C6 C4B 126.8(7) . . ?
C7 C6 C3B 127.5(6) . . ?
C4A C6 C5A 87.4(3) . . ?
C4A C6 C3A 88.2(4) . . ?
C3A C6 C5A 87.4(4) . . ?
C5B C6 C4B 84.4(11) . . ?
C5B C6 C3B 89.2(10) . . ?
C3B C6 C4B 85.2(11) . . ?
N1 C10 H10A 109.5 . . ?
N1 C10 H10B 109.5 . . ?
N1 C10 H10C 109.5 . . ?
H10A C10 H10B 109.5 . . ?
H10A C10 H10C 109.5 . . ?
H10B C10 H10C 109.5 . . ?
C2 C5A H5AA 116.2 . . ?
C2 C5A H5AB 116.2 . . ?
C6 C5A C2 73.3(3) . . ?
C6 C5A H5AA 116.2 . . ?
C6 C5A H5AB 116.2 . . ?
H5AA C5A H5AB 113.2 . . ?
C2 C4A C6 74.8(3) . . ?
C2 C4A H4AA 116.0 . . ?
C2 C4A H4AB 116.0 . . ?
C6 C4A H4AA 116.0 . . ?
C6 C4A H4AB 116.0 . . ?
H4AA C4A H4AB 113.0 . . ?
C2 C3A H3AA 116.1 . . ?
C2 C3A H3AB 116.1 . . ?
C6 C3A C2 74.1(3) . . ?
C6 C3A H3AA 116.1 . . ?
C6 C3A H3AB 116.1 . . ?
H3AA C3A H3AB 113.1 . . ?
C2 C5B H5BA 115.8 . . ?
C2 C5B H5BB 115.8 . . ?
C6 C5B C2 76.2(8) . . ?
C6 C5B H5BA 115.8 . . ?
C6 C5B H5BB 115.8 . . ?
H5BA C5B H5BB 112.8 . . ?
C2 C4B C6 74.3(7) . . ?
C2 C4B H4BA 116.1 . . ?
C2 C4B H4BB 116.1 . . ?
C6 C4B H4BA 116.1 . . ?
C6 C4B H4BB 116.1 . . ?
H4BA C4B H4BB 113.1 . . ?
C2 C3B C6 74.9(7) . . ?
C2 C3B H3BA 116.0 . . ?
C2 C3B H3BB 116.0 . . ?
C6 C3B H3BA 116.0 . . ?
C6 C3B H3BB 116.0 . . ?
H3BA C3B H3BB 113.0 . . ?

loop_
_geom_bond_atom_site_label_1
_geom_bond_atom_site_label_2
_geom_bond_distance
_geom_bond_site_symmetry_2
_geom_bond_publ_flag
Cd1 O4 2.262(2) 3_565 ?
Cd1 O1 2.184(2) . ?
Cd1 O3 2.572(2) 3_565 ?
Cd1 O3 2.379(2) 5_455 ?
Cd1 O5 2.239(2) . ?
Cd1 O2 2.309(3) 5 ?
Cd1 C7 2.750(3) 3_565 ?
O4 C7 1.259(4) . ?
O1 C1 1.266(4) . ?
O3 C7 1.263(4) . ?
O5 C8 1.246(3) . ?
O2 C1 1.261(4) . ?
N1 C9 1.458(4) . ?
N1 C8 1.315(4) . ?
N1 C10 1.465(4) . ?
C7 C6 1.507(4) . ?
C9 H9A 0.9800 . ?
C9 H9B 0.9800 . ?
C9 H9C 0.9800 . ?
C8 H8 0.9500 . ?
C2 C1 1.501(4) . ?
C2 C5A 1.568(6) . ?
C2 C4A 1.540(7) . ?
C2 C3A 1.559(5) . ?
C2 C5B 1.526(16) . ?
C2 C4B 1.542(18) . ?
C2 C3B 1.520(14) . ?
C6 C5A 1.566(6) . ?
C6 C4A 1.541(6) . ?
C6 C3A 1.545(6) . ?
C6 C5B 1.508(16) . ?
C6 C4B 1.557(16) . ?
C6 C3B 1.556(15) . ?
C10 H10A 0.9800 . ?
C10 H10B 0.9800 . ?
C10 H10C 0.9800 . ?
C5A H5AA 0.9900 . ?
C5A H5AB 0.9900 . ?
C4A H4AA 0.9900 . ?
C4A H4AB 0.9900 . ?
C3A H3AA 0.9900 . ?
C3A H3AB 0.9900 . ?
C5B H5BA 0.9900 . ?
C5B H5BB 0.9900 . ?
C4B H4BA 0.9900 . ?
C4B H4BB 0.9900 . ?
C3B H3BA 0.9900 . ?
C3B H3BB 0.9900 . ?

loop_
_geom_torsion_atom_site_label_1
_geom_torsion_atom_site_label_2
_geom_torsion_atom_site_label_3
_geom_torsion_atom_site_label_4
_geom_torsion
_geom_torsion_site_symmetry_1
_geom_torsion_site_symmetry_2
_geom_torsion_site_symmetry_3
_geom_torsion_site_symmetry_4
_geom_torsion_publ_flag
Cd1 O4 C7 O3 -6.1(3) 2_664 . . . ?
Cd1 O4 C7 C6 172.1(2) 2_664 . . . ?
Cd1 O1 C1 O2 -5.2(4) . . . . ?
Cd1 O1 C1 C2 176.6(2) . . . . ?
Cd1 O3 C7 Cd1 -109.75(18) 6_664 . . 2_664 ?
Cd1 O3 C7 O4 5.3(3) 2_664 . . . ?
Cd1 O3 C7 O4 -104.4(3) 6_664 . . . ?
Cd1 O3 C7 C6 -172.8(2) 2_664 . . . ?
Cd1 O3 C7 C6 77.4(3) 6_664 . . . ?
Cd1 O5 C8 N1 173.8(2) . . . . ?
Cd1 O2 C1 O1 86.1(4) 6_554 . . . ?
Cd1 O2 C1 C2 -95.7(3) 6_554 . . . ?
Cd1 C7 C6 C5A -121.0(12) 2_664 . . . ?
Cd1 C7 C6 C4A 119.0(12) 2_664 . . . ?
Cd1 C7 C6 C3A -0.6(15) 2_664 . . . ?
Cd1 C7 C6 C5B -96.8(17) 2_664 . . . ?
Cd1 C7 C6 C4B 146.4(18) 2_664 . . . ?
Cd1 C7 C6 C3B 30.1(18) 2_664 . . . ?
O4 C7 C6 C5A -158.2(5) . . . . ?
O4 C7 C6 C4A 81.9(6) . . . . ?
O4 C7 C6 C3A -37.7(6) . . . . ?
O4 C7 C6 C5B -134.0(12) . . . . ?
O4 C7 C6 C4B 109.2(15) . . . . ?
O4 C7 C6 C3B -7.1(13) . . . . ?
O3 C7 C6 C5A 20.1(6) . . . . ?
O3 C7 C6 C4A -99.9(6) . . . . ?
O3 C7 C6 C3A 140.5(5) . . . . ?
O3 C7 C6 C5B 44.3(13) . . . . ?
O3 C7 C6 C4B -72.6(15) . . . . ?
O3 C7 C6 C3B 171.1(12) . . . . ?
C7 C6 C5A C2 -179.2(3) . . . . ?
C7 C6 C4A C2 -179.0(3) . . . . ?
C7 C6 C3A C2 178.2(3) . . . . ?
C7 C6 C5B C2 -180.0(3) . . . . ?
C7 C6 C4B C2 -178.4(3) . . . . ?
C7 C6 C3B C2 178.5(3) . . . . ?
C9 N1 C8 O5 0.6(5) . . . . ?
C1 C2 C5A C6 178.3(3) . . . . ?
C1 C2 C4A C6 -178.6(3) . . . . ?
C1 C2 C3A C6 -179.7(4) . . . . ?
C1 C2 C5B C6 178.1(3) . . . . ?
C1 C2 C4B C6 -179.4(3) . . . . ?
C1 C2 C3B C6 -178.8(3) . . . . ?
C10 N1 C8 O5 -179.3(3) . . . . ?
C5A C2 C1 O1 -54.6(5) . . . . ?
C5A C2 C1 O2 127.1(5) . . . . ?
C5A C2 C4A C6 -44.1(3) . . . . ?
C5A C2 C3A C6 44.7(3) . . . . ?
C5A C6 C4A C2 44.2(3) . . . . ?
C5A C6 C3A C2 -44.7(3) . . . . ?
C4A C2 C1 O1 63.4(6) . . . . ?
C4A C2 C1 O2 -115.0(5) . . . . ?
C4A C2 C5A C6 43.7(3) . . . . ?
C4A C2 C3A C6 -42.8(4) . . . . ?
C4A C6 C5A C2 -43.6(4) . . . . ?
C4A C6 C3A C2 42.8(3) . . . . ?
C3A C2 C1 O1 -174.7(5) . . . . ?
C3A C2 C1 O2 7.0(6) . . . . ?
C3A C2 C5A C6 -44.2(3) . . . . ?
C3A C2 C4A C6 42.8(3) . . . . ?
C3A C6 C5A C2 44.6(3) . . . . ?
C3A C6 C4A C2 -43.2(4) . . . . ?
C5B C2 C1 O1 -78.2(12) . . . . ?
C5B C2 C1 O2 103.5(12) . . . . ?
C5B C2 C4B C6 -45.0(10) . . . . ?
C5B C2 C3B C6 39.3(10) . . . . ?
C5B C6 C4B C2 45.7(11) . . . . ?
C5B C6 C3B C2 -39.9(9) . . . . ?
C4B C2 C1 O1 36.2(15) . . . . ?
C4B C2 C1 O2 -142.2(15) . . . . ?
C4B C2 C5B C6 46.4(10) . . . . ?
C4B C2 C3B C6 -45.0(10) . . . . ?
C4B C6 C5B C2 -45.8(11) . . . . ?
C4B C6 C3B C2 44.6(10) . . . . ?
C3B C2 C1 O1 154.0(12) . . . . ?
C3B C2 C1 O2 -24.3(13) . . . . ?
C3B C2 C5B C6 -40.6(9) . . . . ?
C3B C2 C4B C6 45.1(10) . . . . ?
C3B C6 C5B C2 39.5(9) . . . . ?
C3B C6 C4B C2 -43.9(10) . . . . ?
